data_4326434
loop_
_publ_author_name
'Steven J. Kraft'
'Ursula J. Williams'
'Scott R. Daly'
'Eric J. Schelter'
'Stosh A. Kozimor'
'Kevin S. Boland'
'James M. Kikkawa'
'William P. Forrest'
'Christin N. Christensen'
'Daniel E. Schwarz'
'Phillip E. Fanwick'
'David L. Clark'
'Steve D. Conradson'
'Suzanne C. Bart'

_publ_contact_author_address
;    Department of Chemistry
     Purdue University
     560 Oval Dr.
     W. Lafayette
     IN 47907-2084
     USA
;
_publ_contact_author_email pfanwick@purdue.edu
_publ_contact_author_fax 1(765)4940239
_publ_contact_author_name 'Fanwick, Phillip E.'
_publ_contact_author_phone 1(765)4944572
_publ_section_title
;
 Synthesis, Characterization, and Multielectron Reduction Chemistry of
 Uranium Supported by Redox-Active \a-Diimine Ligands
;
_journal_name_full 'Inorganic Chemistry'
_journal_page_first 9838
_journal_page_last 9848
_journal_paper_doi 10.1021/ic2002805
_journal_volume 50
_journal_year 2011
_chemical_formula_moiety 'C32 H38 N2 U1'
_chemical_formula_sum 'C32 H38 N2 U'
_chemical_formula_weight 688.70
_chemical_name_systematic ' ?'
_space_group_IT_number 14
_symmetry_cell_setting monoclinic
_symmetry_space_group_name_Hall '-P 2ybc'
_symmetry_space_group_name_H-M 'P 1 21/c 1'
_atom_type_scat_source 'International Tables for Crystallography (Vol C)'
_audit_creation_date 30-03-11
_audit_creation_method 'SHELXL and local programs'
_cell_angle_alpha 90.00
_cell_angle_beta 98.258(3)
_cell_angle_gamma 90.00
_cell_formula_units_Z 4
_cell_length_a 21.4969(8)
_cell_length_b 17.3612(5)
_cell_length_c 8.1284(3)
_cell_measurement_reflns_used 5564
_cell_measurement_temperature 150.0(2)
_cell_measurement_theta_max 72
_cell_measurement_theta_min 2
_cell_volume 3002.16(18)
_computing_cell_refinement 'DENZO/SCALEPACK (Otwinowski & Minor, 1996)'
_computing_data_collection 'CrystalClear(Rigaku, 2001)'
_computing_data_reduction 'DENZO/SCALEPACK (Otwinowski & Minor, 1996)'
_computing_molecular_graphics
;
    ORTEP (Johnson, 1976)
    PLATON (Spek, 2003)
;
_computing_publication_material 'SHELX97(Sheldrick, 2008) and local programs'
_computing_structure_refinement 'SHELX97 (Sheldrick, 2008)'
_computing_structure_solution
;
 PATTY (DIRDIF, Beurskins, 2008)
;
_diffrn_ambient_temperature 150.0(2)
_diffrn_measured_fraction_theta_full 0.9400
_diffrn_measured_fraction_theta_max 0.9400
_diffrn_measurement_details
;
Data were collected on a Rigaku Rapid which has a quarter 
chi circle and a 200 degree curved image plate at a fixed 
distance of 127.4mm.  Strategy was optimized using the 
CrystalClear software.  The completeness is the best 
that can be obtained with this geometry. The missing data are not cusp 
data but mostly high angle data.
Also the use of HKL2000/SCALEPACK lowers the number 
of observed data as inconsistent equivalents are removed 
from the data set and not included in the collected total
;
_diffrn_measurement_device_type Rigaku_Rapid_II
_diffrn_measurement_method \w
_diffrn_radiation_monochromator 'confocal optics'
_diffrn_radiation_type CU-K\a
_diffrn_radiation_wavelength 1.54184
_diffrn_reflns_av_R_equivalents 0.0400
_diffrn_reflns_av_sigmaI/netI 0.0151
_diffrn_reflns_limit_h_max 26
_diffrn_reflns_limit_h_min -26
_diffrn_reflns_limit_k_max 0
_diffrn_reflns_limit_k_min -21
_diffrn_reflns_limit_l_max 9
_diffrn_reflns_limit_l_min 0
_diffrn_reflns_number 28752
_diffrn_reflns_theta_full 72.1
_diffrn_reflns_theta_max 72.11
_diffrn_reflns_theta_min 2.08
_diffrn_standards_number 0
_exptl_absorpt_coefficient_mu 16.515
_exptl_absorpt_correction_T_max 0.1378
_exptl_absorpt_correction_T_min 0.1085
_exptl_absorpt_correction_type multi-scan
_exptl_absorpt_process_details 'SCALEPACK (Otwinowski & Minor, 1997)'
_exptl_crystal_colour red
_exptl_crystal_density_diffrn 1.524
_exptl_crystal_description chunk
_exptl_crystal_F_000 1344
_exptl_crystal_size_max 0.18
_exptl_crystal_size_mid 0.14
_exptl_crystal_size_min 0.12
_platon_squeeze_details '                                                                       '
_refine_diff_density_max 2.72
_refine_diff_density_min -1.43
_refine_ls_extinction_method none
_refine_ls_goodness_of_fit_ref 1.190
_refine_ls_hydrogen_treatment constr
_refine_ls_matrix_type full
_refine_ls_number_parameters 324
_refine_ls_number_reflns 5550
_refine_ls_number_restraints 0
_refine_ls_R_factor_all 0.047
_refine_ls_R_factor_gt 0.047
_refine_ls_shift/su_max 0.001
_refine_ls_structure_factor_coef Fsqd
_refine_ls_weighting_details 'w=1/[\s^2^(Fo^2^)+(0.0623P)^2^+28.7129P] where P=(Fo^2^+2Fc^2^)/3'
_refine_ls_weighting_scheme calc
_refine_ls_wR_factor_gt 0.125
_refine_ls_wR_factor_ref 0.126
_reflns_number_gt 5505
_reflns_number_total 5550
_reflns_threshold_expression >2.0\s(I)
_cod_data_source_file ic2002805_si_002.cif
_cod_data_source_block SKC34
_cod_original_formula_sum 'C32 H38 N2 U1'
_cod_database_code 4326434

loop_
_symmetry_equiv_pos_as_xyz
'x, y, z'
'-x, y+1/2, -z+1/2'
'-x, -y, -z'
'x, -y-1/2, z-1/2'

loop_
_atom_site_label
_atom_site_fract_x
_atom_site_fract_y
_atom_site_fract_z
_atom_site_U_iso_or_equiv
_atom_site_adp_type
_atom_site_occupancy
_atom_site_symmetry_multiplicity
_atom_site_calc_flag
_atom_site_refinement_flags
U1 0.203397(10) 0.049155(13) 0.06731(3) 0.02121(11) Uani 1 1 d .
N11 0.1881(3) -0.0625(3) -0.0596(7) 0.0183(11) Uani 1 1 d .
N14 0.2867(3) -0.0169(4) 0.1852(7) 0.0233(13) Uani 1 1 d .
C1 0.2414(6) 0.1254(6) -0.1991(11) 0.054(3) Uani 1 1 d .
C2 0.2786(5) 0.1573(6) -0.0594(13) 0.047(2) Uani 1 1 d .
C3 0.2391(5) 0.2015(5) 0.0265(12) 0.042(2) Uani 1 1 d .
C4 0.1784(5) 0.1972(6) -0.0593(15) 0.052(3) Uani 1 1 d .
C5 0.1783(6) 0.1505(6) -0.1960(13) 0.056(3) Uani 1 1 d .
C6 0.1379(5) -0.0259(6) 0.2836(13) 0.045(2) Uani 1 1 d .
C7 0.1684(5) 0.0333(7) 0.3735(10) 0.044(2) Uani 1 1 d .
C8 0.1428(6) 0.1030(7) 0.3127(14) 0.056(3) Uani 1 1 d .
C9 0.0942(5) 0.0850(8) 0.1859(15) 0.060(3) Uani 1 1 d .
C10 0.0923(5) 0.0064(9) 0.1636(13) 0.060(3) Uani 1 1 d .
C12 0.2505(3) -0.0667(4) -0.0929(9) 0.0225(14) Uani 1 1 d .
C13 0.3000(4) -0.0439(4) 0.0284(10) 0.0260(16) Uani 1 1 d .
C111 0.1424(3) -0.1175(4) -0.1328(9) 0.0233(15) Uani 1 1 d .
C112 0.1488(4) -0.1947(5) -0.0849(11) 0.0345(18) Uani 1 1 d .
C113 0.1028(5) -0.2467(6) -0.1526(14) 0.050(3) Uani 1 1 d .
C114 0.0513(4) -0.2251(6) -0.2617(12) 0.046(3) Uani 1 1 d .
C115 0.0453(4) -0.1473(6) -0.3054(11) 0.043(2) Uani 1 1 d .
C116 0.0901(3) -0.0938(5) -0.2400(9) 0.0283(17) Uani 1 1 d .
C117 0.2037(5) -0.2209(6) 0.0349(14) 0.049(2) Uani 1 1 d .
C118 0.0020(6) -0.2839(8) -0.3353(18) 0.078(4) Uani 1 1 d .
C119 0.0788(4) -0.0104(6) -0.2931(11) 0.041(2) Uani 1 1 d .
C121 0.2624(3) -0.0885(5) -0.2647(9) 0.0278(16) Uani 1 1 d .
C131 0.3648(4) -0.0340(6) -0.0127(11) 0.038(2) Uani 1 1 d .
C141 0.3349(3) -0.0230(6) 0.3238(10) 0.0320(18) Uani 1 1 d .
C142 0.3528(4) 0.0428(6) 0.4216(11) 0.038(2) Uani 1 1 d .
C143 0.4000(4) 0.0360(7) 0.5586(12) 0.047(3) Uani 1 1 d .
C144 0.4315(4) -0.0318(8) 0.6003(11) 0.050(3) Uani 1 1 d .
C145 0.4122(5) -0.0962(8) 0.5094(12) 0.055(3) Uani 1 1 d .
C146 0.3637(4) -0.0934(6) 0.3719(10) 0.041(2) Uani 1 1 d .
C147 0.3248(5) 0.1192(6) 0.3791(12) 0.047(2) Uani 1 1 d .
C148 0.4860(5) -0.0344(9) 0.7433(14) 0.069(4) Uani 1 1 d .
C149 0.3425(6) -0.1691(7) 0.2871(13) 0.062(3) Uani 1 1 d .
H1 0.2556 0.0930 -0.2804 0.064 Uiso 1 1 calc R
H2 0.3226 0.1503 -0.0288 0.057 Uiso 1 1 calc R
H3 0.2517 0.2296 0.1261 0.050 Uiso 1 1 calc R
H4 0.1427 0.2226 -0.0284 0.063 Uiso 1 1 calc R
H5 0.1426 0.1374 -0.2743 0.067 Uiso 1 1 calc R
H6 0.1462 -0.0793 0.3000 0.054 Uiso 1 1 calc R
H7 0.2018 0.0275 0.4630 0.053 Uiso 1 1 calc R
H8 0.1559 0.1531 0.3502 0.067 Uiso 1 1 calc R
H9 0.0668 0.1211 0.1248 0.073 Uiso 1 1 calc R
H10 0.0650 -0.0209 0.0814 0.072 Uiso 1 1 calc R
H113 0.1074 -0.2994 -0.1217 0.060 Uiso 1 1 calc R
H115 0.0100 -0.1308 -0.3810 0.051 Uiso 1 1 calc R
H11A 0.2422 -0.2156 -0.0158 0.073 Uiso 1 1 calc R
H11B 0.1980 -0.2750 0.0636 0.073 Uiso 1 1 calc R
H11C 0.2071 -0.1894 0.1358 0.073 Uiso 1 1 calc R
H11D 0.0083 -0.3323 -0.2730 0.117 Uiso 1 1 calc R
H11E 0.0062 -0.2932 -0.4520 0.117 Uiso 1 1 calc R
H11F -0.0401 -0.2638 -0.3278 0.117 Uiso 1 1 calc R
H11G 0.0393 -0.0065 -0.3693 0.061 Uiso 1 1 calc R
H11H 0.1136 0.0076 -0.3492 0.061 Uiso 1 1 calc R
H11I 0.0764 0.0216 -0.1948 0.061 Uiso 1 1 calc R
H12A 0.2803 -0.1405 -0.2623 0.042 Uiso 1 1 calc R
H12B 0.2918 -0.0518 -0.3028 0.042 Uiso 1 1 calc R
H12C 0.2226 -0.0876 -0.3408 0.042 Uiso 1 1 calc R
H13A 0.3859 -0.0842 -0.0089 0.057 Uiso 1 1 calc R
H13B 0.3885 0.0007 0.0682 0.057 Uiso 1 1 calc R
H13C 0.3628 -0.0121 -0.1245 0.057 Uiso 1 1 calc R
H143 0.4107 0.0802 0.6258 0.057 Uiso 1 1 calc R
H145 0.4319 -0.1441 0.5397 0.066 Uiso 1 1 calc R
H14A 0.3443 0.1575 0.4588 0.070 Uiso 1 1 calc R
H14B 0.2795 0.1172 0.3835 0.070 Uiso 1 1 calc R
H14C 0.3319 0.1336 0.2667 0.070 Uiso 1 1 calc R
H14D 0.4773 0.0006 0.8318 0.103 Uiso 1 1 calc R
H14E 0.5248 -0.0184 0.7028 0.103 Uiso 1 1 calc R
H14F 0.4909 -0.0870 0.7869 0.103 Uiso 1 1 calc R
H14G 0.3588 -0.1727 0.1807 0.094 Uiso 1 1 calc R
H14H 0.2965 -0.1710 0.2673 0.094 Uiso 1 1 calc R
H14I 0.3587 -0.2122 0.3586 0.094 Uiso 1 1 calc R

loop_
_atom_site_aniso_label
_atom_site_aniso_U_11
_atom_site_aniso_U_22
_atom_site_aniso_U_33
_atom_site_aniso_U_12
_atom_site_aniso_U_13
_atom_site_aniso_U_23
U1 0.02395(16) 0.02303(18) 0.01677(16) 0.00017(8) 0.00332(10) 0.00076(8)
N11 0.018(3) 0.020(3) 0.016(3) 0.001(2) 0.000(2) 0.001(2)
N14 0.029(3) 0.029(3) 0.012(3) 0.000(3) 0.003(2) 0.001(2)
C1 0.112(10) 0.032(5) 0.022(4) -0.009(5) 0.026(5) 0.008(4)
C2 0.046(5) 0.037(5) 0.061(7) -0.006(4) 0.017(5) 0.017(5)
C3 0.053(5) 0.030(5) 0.046(5) -0.005(4) 0.021(4) -0.004(4)
C4 0.053(6) 0.031(5) 0.074(8) 0.007(4) 0.015(5) 0.022(5)
C5 0.069(7) 0.050(6) 0.042(6) -0.007(5) -0.012(5) 0.040(5)
C6 0.054(6) 0.039(5) 0.050(6) -0.001(4) 0.035(5) 0.010(4)
C7 0.052(6) 0.072(7) 0.011(4) 0.006(5) 0.014(4) 0.006(4)
C8 0.076(8) 0.047(6) 0.057(7) -0.006(5) 0.049(6) -0.014(5)
C9 0.052(6) 0.079(9) 0.057(7) 0.037(6) 0.032(5) 0.026(6)
C10 0.039(5) 0.108(10) 0.038(6) -0.021(6) 0.025(4) -0.027(6)
C12 0.021(3) 0.022(4) 0.024(4) 0.003(3) 0.005(3) -0.002(3)
C13 0.027(4) 0.032(4) 0.018(4) 0.002(3) 0.000(3) 0.003(3)
C111 0.028(4) 0.025(4) 0.020(3) -0.006(3) 0.014(3) -0.011(3)
C112 0.032(4) 0.039(5) 0.034(5) -0.005(3) 0.013(3) 0.002(4)
C113 0.057(6) 0.032(5) 0.067(7) -0.014(4) 0.033(5) -0.016(5)
C114 0.033(5) 0.063(7) 0.046(5) -0.022(4) 0.023(4) -0.035(5)
C115 0.027(4) 0.072(7) 0.029(4) -0.013(4) 0.006(3) -0.017(4)
C116 0.020(3) 0.045(5) 0.021(4) -0.001(3) 0.007(3) -0.009(3)
C117 0.049(6) 0.035(5) 0.064(7) 0.009(4) 0.016(5) 0.017(5)
C118 0.057(7) 0.094(10) 0.089(9) -0.056(7) 0.029(6) -0.042(8)
C119 0.035(4) 0.059(6) 0.025(4) 0.008(4) -0.005(3) 0.010(4)
C121 0.025(4) 0.038(4) 0.020(4) -0.002(3) 0.000(3) -0.008(3)
C131 0.023(4) 0.061(6) 0.029(5) -0.005(4) 0.004(3) 0.003(4)
C141 0.018(3) 0.057(5) 0.020(4) 0.000(3) -0.001(3) -0.001(4)
C142 0.027(4) 0.064(6) 0.023(4) -0.013(4) 0.007(3) -0.005(4)
C143 0.031(5) 0.084(8) 0.028(5) -0.019(5) 0.004(4) -0.010(5)
C144 0.027(4) 0.105(9) 0.020(4) 0.006(5) 0.007(3) -0.003(5)
C145 0.043(5) 0.093(9) 0.026(5) 0.020(5) -0.005(4) 0.021(5)
C146 0.034(4) 0.069(7) 0.019(4) 0.012(4) -0.003(3) 0.000(4)
C147 0.052(6) 0.052(6) 0.035(5) -0.009(5) 0.002(4) -0.018(4)
C148 0.029(5) 0.148(13) 0.029(5) 0.004(6) 0.000(4) 0.004(6)
C149 0.086(8) 0.057(7) 0.037(6) 0.023(6) -0.015(5) 0.006(5)

loop_
_atom_type_symbol
_atom_type_radius_bond
U 1.42
O 0.73
N 0.75
C 0.77
H 0.32

loop_
_geom_angle_atom_site_label_1
_geom_angle_atom_site_label_2
_geom_angle_atom_site_label_3
_geom_angle
N11 U1 N14 78.7(2)
N11 U1 C12 31.7(2)
N14 U1 C12 58.9(2)
N11 U1 C13 58.7(2)
N14 U1 C13 32.0(2)
C12 U1 C13 30.3(2)
N11 U1 C8 126.6(3)
N14 U1 C8 107.7(3)
C12 U1 C8 151.3(3)
C13 U1 C8 139.3(3)
N11 U1 C7 107.4(3)
N14 U1 C7 82.2(3)
C12 U1 C7 123.0(3)
C13 U1 C7 111.6(3)
C8 U1 C7 29.8(3)
N11 U1 C10 79.4(3)
N14 U1 C10 114.9(3)
C12 U1 C10 110.2(3)
C13 U1 C10 126.5(4)
C8 U1 C10 49.1(3)
C7 U1 C10 48.6(3)
N11 U1 C9 106.8(4)
N14 U1 C9 130.1(3)
C12 U1 C9 138.4(4)
C13 U1 C9 153.6(3)
C8 U1 C9 29.7(4)
C7 U1 C9 48.4(3)
C10 U1 C9 29.2(4)
N11 U1 C6 80.0(3)
N14 U1 C6 86.2(3)
C12 U1 C6 102.8(3)
C13 U1 C6 105.5(3)
C8 U1 C6 48.9(3)
C7 U1 C6 29.2(3)
C10 U1 C6 29.7(4)
C9 U1 C6 48.3(3)
N11 U1 C1 95.5(3)
N14 U1 C1 105.9(3)
C12 U1 C1 78.6(3)
C13 U1 C1 82.8(3)
C8 U1 C1 129.9(3)
C7 U1 C1 156.9(3)
C10 U1 C1 136.7(4)
C9 U1 C1 122.2(4)
C6 U1 C1 166.0(4)
N11 U1 C5 101.5(3)
N14 U1 C5 135.9(3)
C12 U1 C5 98.5(3)
C13 U1 C5 111.1(3)
C8 U1 C5 106.9(4)
C7 U1 C5 136.5(4)
C10 U1 C5 108.3(4)
C9 U1 C5 92.6(4)
C6 U1 C5 137.7(3)
C1 U1 C5 30.0(4)
N11 U1 C2 118.6(3)
N14 U1 C2 91.9(3)
C12 U1 C2 92.7(3)
C13 U1 C2 82.0(3)
C8 U1 C2 114.1(3)
C7 U1 C2 131.5(3)
C10 U1 C2 151.0(4)
C9 U1 C2 123.6(4)
C6 U1 C2 160.6(3)
C1 U1 C2 29.4(3)
C5 U1 C2 48.7(3)
C12 N11 C111 120.0(6)
C12 N11 U1 93.1(4)
C111 N11 U1 145.9(5)
C141 N14 C13 117.9(6)
C141 N14 U1 146.1(5)
C13 N14 U1 92.1(4)
C2 C1 C5 107.3(9)
C2 C1 U1 75.8(5)
C5 C1 U1 75.2(5)
C2 C1 H1 126.40
C5 C1 H1 126.40
U1 C1 H1 115.00
C3 C2 C1 107.6(10)
C3 C2 U1 76.0(5)
C1 C2 U1 74.8(5)
C3 C2 H2 126.20
C1 C2 H2 126.20
U1 C2 H2 115.30
C4 C3 C2 108.2(9)
C4 C3 U1 75.8(5)
C2 C3 U1 74.8(5)
C4 C3 H3 125.90
C2 C3 H3 125.90
U1 C3 H3 115.70
C5 C4 C3 109.3(10)
C5 C4 U1 74.5(5)
C3 C4 U1 75.4(5)
C5 C4 H4 125.40
C3 C4 H4 125.40
U1 C4 H4 116.70
C4 C5 C1 107.6(9)
C4 C5 U1 76.8(5)
C1 C5 U1 74.8(5)
C4 C5 H5 126.20
C1 C5 H5 126.20
U1 C5 H5 114.50
C7 C6 C10 107.8(10)
C7 C6 U1 74.6(5)
C10 C6 U1 74.6(5)
C7 C6 H6 126.10
C10 C6 H6 126.10
U1 C6 H6 116.80
C6 C7 C8 109.1(10)
C6 C7 U1 76.2(5)
C8 C7 U1 74.5(5)
C6 C7 H7 125.50
C8 C7 H7 125.50
U1 C7 H7 115.80
C7 C8 C9 106.5(10)
C7 C8 U1 75.7(5)
C9 C8 U1 76.5(6)
C7 C8 H8 126.70
C9 C8 H8 126.70
U1 C8 H8 113.70
C10 C9 C8 108.9(10)
C10 C9 U1 74.8(5)
C8 C9 U1 73.8(5)
C10 C9 H9 125.50
C8 C9 H9 125.50
U1 C9 H9 117.70
C9 C10 C6 107.5(10)
C9 C10 U1 76.0(6)
C6 C10 U1 75.8(5)
C9 C10 H10 126.20
C6 C10 H10 126.20
U1 C10 H10 114.40
C13 C12 N11 119.9(7)
C13 C12 C121 120.8(7)
N11 C12 C121 119.0(6)
C13 C12 U1 75.3(4)
N11 C12 U1 55.2(3)
C121 C12 U1 140.3(5)
C12 C13 N14 119.6(7)
C12 C13 C131 121.0(7)
N14 C13 C131 118.5(7)
C12 C13 U1 74.4(4)
N14 C13 U1 55.9(4)
C131 C13 U1 136.2(6)
C116 C111 C112 120.0(7)
C116 C111 N11 120.6(7)
C112 C111 N11 119.2(7)
C113 C112 C111 118.4(9)
C113 C112 C117 120.8(9)
C111 C112 C117 120.8(8)
C114 C113 C112 122.7(10)
C114 C113 H113 118.60
C112 C113 H113 118.60
C113 C114 C115 117.9(8)
C113 C114 C118 121.4(11)
C115 C114 C118 120.7(11)
C116 C115 C114 121.0(9)
C116 C115 H115 119.50
C114 C115 H115 119.50
C111 C116 C115 119.9(8)
C111 C116 C119 123.0(7)
C115 C116 C119 117.1(8)
C112 C117 H11A 109.50
C112 C117 H11B 109.50
H11A C117 H11B 109.50
C112 C117 H11C 109.50
H11A C117 H11C 109.50
H11B C117 H11C 109.50
C114 C118 H11D 109.50
C114 C118 H11E 109.50
H11D C118 H11E 109.50
C114 C118 H11F 109.50
H11D C118 H11F 109.50
H11E C118 H11F 109.50
C116 C119 H11G 109.50
C116 C119 H11H 109.50
H11G C119 H11H 109.50
C116 C119 H11I 109.50
H11G C119 H11I 109.50
H11H C119 H11I 109.50
C12 C121 H12A 109.50
C12 C121 H12B 109.50
H12A C121 H12B 109.50
C12 C121 H12C 109.50
H12A C121 H12C 109.50
H12B C121 H12C 109.50
C13 C131 H13A 109.50
C13 C131 H13B 109.50
H13A C131 H13B 109.50
C13 C131 H13C 109.50
H13A C131 H13C 109.50
H13B C131 H13C 109.50
C146 C141 C142 118.3(8)
C146 C141 N14 122.0(8)
C142 C141 N14 119.6(8)
C143 C142 C141 119.2(9)
C143 C142 C147 119.1(9)
C141 C142 C147 121.6(8)
C144 C143 C142 122.9(10)
C144 C143 H143 118.60
C142 C143 H143 118.60
C145 C144 C143 117.7(9)
C145 C144 C148 121.7(11)
C143 C144 C148 120.6(11)
C144 C145 C146 121.9(11)
C144 C145 H145 119.00
C146 C145 H145 119.00
C141 C146 C145 119.8(10)
C141 C146 C149 122.3(8)
C145 C146 C149 117.8(10)
C142 C147 H14A 109.50
C142 C147 H14B 109.50
H14A C147 H14B 109.50
C142 C147 H14C 109.50
H14A C147 H14C 109.50
H14B C147 H14C 109.50
C144 C148 H14D 109.50
C144 C148 H14E 109.50
H14D C148 H14E 109.50
C144 C148 H14F 109.50
H14D C148 H14F 109.50
H14E C148 H14F 109.50
C146 C149 H14G 109.50
C146 C149 H14H 109.50
H14G C149 H14H 109.50
C146 C149 H14I 109.50
H14G C149 H14I 109.50
H14H C149 H14I 109.50

loop_
_geom_bond_atom_site_label_1
_geom_bond_atom_site_label_2
_geom_bond_distance
U1 N11 2.198(6)
U1 N14 2.225(6)
U1 C12 2.673(7)
U1 C13 2.685(8)
U1 C8 2.701(9)
U1 C7 2.715(8)
U1 C10 2.720(9)
U1 C9 2.735(9)
U1 C6 2.735(8)
U1 C1 2.759(8)
U1 C5 2.764(8)
U1 C2 2.772(9)
N11 C12 1.407(9)
N11 C111 1.436(9)
N14 C141 1.420(9)
N14 C13 1.425(10)
C1 C2 1.406(15)
C1 C5 1.430(17)
C1 H1 0.9500
C2 C3 1.402(14)
C2 H2 0.9500
C3 C4 1.390(15)
C3 H3 0.9500
C4 C5 1.375(17)
C4 H4 0.9500
C5 H5 0.9500
C6 C7 1.372(15)
C6 C10 1.397(17)
C6 H6 0.9500
C7 C8 1.391(16)
C7 H7 0.9500
C8 C9 1.394(18)
C8 H8 0.9500
C9 C10 1.38(2)
C9 H9 0.9500
C10 H10 0.9500
C12 C13 1.399(11)
C12 C121 1.503(10)
C13 C131 1.489(11)
C111 C116 1.383(11)
C111 C112 1.397(12)
C112 C113 1.393(13)
C112 C117 1.490(13)
C113 C114 1.367(16)
C113 H113 0.9500
C114 C115 1.397(16)
C114 C118 1.531(12)
C115 C116 1.389(12)
C115 H115 0.9500
C116 C119 1.520(14)
C117 H11A 0.9800
C117 H11B 0.9800
C117 H11C 0.9800
C118 H11D 0.9800
C118 H11E 0.9800
C118 H11F 0.9800
C119 H11G 0.9800
C119 H11H 0.9800
C119 H11I 0.9800
C121 H12A 0.9800
C121 H12B 0.9800
C121 H12C 0.9800
C131 H13A 0.9800
C131 H13B 0.9800
C131 H13C 0.9800
C141 C146 1.399(14)
C141 C142 1.414(13)
C142 C143 1.398(13)
C142 C147 1.478(14)
C143 C144 1.376(16)
C143 H143 0.9500
C144 C145 1.371(18)
C144 C148 1.528(13)
C145 C146 1.415(12)
C145 H145 0.9500
C146 C149 1.523(16)
C147 H14A 0.9800
C147 H14B 0.9800
C147 H14C 0.9800
C148 H14D 0.9800
C148 H14E 0.9800
C148 H14F 0.9800
C149 H14G 0.9800
C149 H14H 0.9800
C149 H14I 0.9800

loop_
_geom_torsion_atom_site_label_1
_geom_torsion_atom_site_label_2
_geom_torsion_atom_site_label_3
_geom_torsion_atom_site_label_4
_geom_torsion
N14 U1 N11 C12 -47.4(4)
C13 U1 N11 C12 -20.3(4)
C8 U1 N11 C12 -151.1(5)
C7 U1 N11 C12 -125.4(4)
C10 U1 N11 C12 -165.7(5)
C9 U1 N11 C12 -176.1(4)
C6 U1 N11 C12 -135.5(5)
C1 U1 N11 C12 57.8(5)
C5 U1 N11 C12 87.6(5)
C2 U1 N11 C12 38.6(5)
N14 U1 N11 C111 146.4(9)
C12 U1 N11 C111 -166.2(11)
C13 U1 N11 C111 173.5(9)
C8 U1 N11 C111 42.6(10)
C7 U1 N11 C111 68.4(9)
C10 U1 N11 C111 28.1(9)
C9 U1 N11 C111 17.6(9)
C6 U1 N11 C111 58.3(9)
C1 U1 N11 C111 -108.4(9)
C5 U1 N11 C111 -78.7(9)
C2 U1 N11 C111 -127.7(8)
N11 U1 N14 C141 -159.5(10)
C12 U1 N14 C141 173.7(10)
C13 U1 N14 C141 153.4(12)
C8 U1 N14 C141 -34.4(10)
C7 U1 N14 C141 -49.9(9)
C10 U1 N14 C141 -86.9(10)
C9 U1 N14 C141 -57.0(11)
C6 U1 N14 C141 -79.0(9)
C1 U1 N14 C141 108.0(9)
C5 U1 N14 C141 105.7(10)
C2 U1 N14 C141 81.7(9)
N11 U1 N14 C13 47.1(4)
C12 U1 N14 C13 20.3(4)
C8 U1 N14 C13 172.2(5)
C7 U1 N14 C13 156.7(5)
C10 U1 N14 C13 119.7(5)
C9 U1 N14 C13 149.6(5)
C6 U1 N14 C13 127.6(5)
C1 U1 N14 C13 -45.4(5)
C5 U1 N14 C13 -47.8(6)
C2 U1 N14 C13 -71.7(5)
N11 U1 C1 C2 -143.9(6)
N14 U1 C1 C2 -64.1(7)
C12 U1 C1 C2 -116.9(7)
C13 U1 C1 C2 -86.5(7)
C8 U1 C1 C2 66.5(9)
C7 U1 C1 C2 44.0(13)
C10 U1 C1 C2 135.7(7)
C9 U1 C1 C2 102.3(8)
C6 U1 C1 C2 145.8(12)
C5 U1 C1 C2 112.6(9)
N11 U1 C1 C5 103.5(7)
N14 U1 C1 C5 -176.7(6)
C12 U1 C1 C5 130.5(7)
C13 U1 C1 C5 160.9(7)
C8 U1 C1 C5 -46.1(8)
C7 U1 C1 C5 -68.7(12)
C10 U1 C1 C5 23.1(9)
C9 U1 C1 C5 -10.3(8)
C6 U1 C1 C5 33.2(16)
C2 U1 C1 C5 -112.6(9)
C5 C1 C2 C3 -0.4(10)
U1 C1 C2 C3 -69.6(7)
C5 C1 C2 U1 69.2(6)
N11 U1 C2 C3 154.9(6)
N14 U1 C2 C3 -126.9(6)
C12 U1 C2 C3 174.1(6)
C13 U1 C2 C3 -157.5(7)
C8 U1 C2 C3 -16.6(8)
C7 U1 C2 C3 -45.7(8)
C10 U1 C2 C3 31.3(10)
C9 U1 C2 C3 15.8(8)
C6 U1 C2 C3 -42.9(13)
C1 U1 C2 C3 113.0(10)
C5 U1 C2 C3 75.1(7)
N11 U1 C2 C1 41.9(7)
N14 U1 C2 C1 120.0(7)
C12 U1 C2 C1 61.0(7)
C13 U1 C2 C1 89.5(7)
C8 U1 C2 C1 -129.6(7)
C7 U1 C2 C1 -158.7(6)
C10 U1 C2 C1 -81.7(9)
C9 U1 C2 C1 -97.3(8)
C6 U1 C2 C1 -155.9(9)
C5 U1 C2 C1 -37.9(7)
C1 C2 C3 C4 -0.3(11)
U1 C2 C3 C4 -69.0(7)
C1 C2 C3 U1 68.7(6)
N11 U1 C3 C4 74.8(7)
N14 U1 C3 C4 171.3(6)
C12 U1 C3 C4 106.8(6)
C13 U1 C3 C4 137.4(6)
C8 U1 C3 C4 -81.3(7)
C7 U1 C3 C4 -100.7(7)
C10 U1 C3 C4 -48.5(7)
C9 U1 C3 C4 -53.1(7)
C6 U1 C3 C4 -84.8(8)
C1 U1 C3 C4 76.4(7)
C5 U1 C3 C4 35.7(7)
C2 U1 C3 C4 113.8(9)
N11 U1 C3 C2 -39.0(8)
N14 U1 C3 C2 57.5(7)
C12 U1 C3 C2 -7.0(7)
C13 U1 C3 C2 23.6(7)
C8 U1 C3 C2 164.9(7)
C7 U1 C3 C2 145.5(6)
C10 U1 C3 C2 -162.3(6)
C9 U1 C3 C2 -166.9(7)
C6 U1 C3 C2 161.4(6)
C1 U1 C3 C2 -37.3(6)
C5 U1 C3 C2 -78.0(7)
C2 C3 C4 C5 0.9(11)
U1 C3 C4 C5 -67.5(7)
C2 C3 C4 U1 68.3(7)
N11 U1 C4 C5 -17.3(8)
N14 U1 C4 C5 103.1(7)
C12 U1 C4 C5 22.6(8)
C13 U1 C4 C5 60.5(8)
C8 U1 C4 C5 -149.1(7)
C7 U1 C4 C5 -154.6(7)
C10 U1 C4 C5 -104.3(7)
C9 U1 C4 C5 -119.2(7)
C6 U1 C4 C5 -125.5(7)
C1 U1 C4 C5 38.3(7)
C2 U1 C4 C5 78.3(7)
N11 U1 C4 C3 -132.6(6)
N14 U1 C4 C3 -12.1(9)
C12 U1 C4 C3 -92.7(7)
C13 U1 C4 C3 -54.7(8)
C8 U1 C4 C3 95.7(7)
C7 U1 C4 C3 90.1(6)
C10 U1 C4 C3 140.5(6)
C9 U1 C4 C3 125.5(7)
C6 U1 C4 C3 119.3(6)
C1 U1 C4 C3 -76.9(7)
C5 U1 C4 C3 -115.2(10)
C2 U1 C4 C3 -37.0(6)
C3 C4 C5 C1 -1.1(11)
U1 C4 C5 C1 -69.1(6)
C3 C4 C5 U1 68.0(7)
C2 C1 C5 C4 0.9(10)
U1 C1 C5 C4 70.5(6)
C2 C1 C5 U1 -69.6(6)
N11 U1 C5 C4 166.4(6)
N14 U1 C5 C4 -108.1(7)
C12 U1 C5 C4 -161.6(6)
C13 U1 C5 C4 -133.0(6)
C8 U1 C5 C4 32.1(8)
C7 U1 C5 C4 35.4(9)
C10 U1 C5 C4 83.8(7)
C9 U1 C5 C4 58.7(7)
C6 U1 C5 C4 78.7(8)
C1 U1 C5 C4 -112.6(9)
C2 U1 C5 C4 -75.5(7)
N11 U1 C5 C1 -81.0(6)
N14 U1 C5 C1 4.5(9)
C12 U1 C5 C1 -48.9(7)
C13 U1 C5 C1 -20.4(7)
C8 U1 C5 C1 144.7(7)
C7 U1 C5 C1 148.0(6)
C10 U1 C5 C1 -163.6(6)
C9 U1 C5 C1 171.3(7)
C6 U1 C5 C1 -168.7(6)
C2 U1 C5 C1 37.1(6)
N11 U1 C6 C7 159.9(7)
N14 U1 C6 C7 80.7(6)
C12 U1 C6 C7 137.7(6)
C13 U1 C6 C7 106.6(6)
C8 U1 C6 C7 -36.8(6)
C10 U1 C6 C7 -113.9(10)
C9 U1 C6 C7 -76.7(7)
C1 U1 C6 C7 -128.1(13)
C5 U1 C6 C7 -104.1(8)
C2 U1 C6 C7 -4.3(13)
N11 U1 C6 C10 -86.2(7)
N14 U1 C6 C10 -165.4(7)
C12 U1 C6 C10 -108.4(7)
C13 U1 C6 C10 -139.5(7)
C8 U1 C6 C10 77.1(8)
C7 U1 C6 C10 113.9(10)
C9 U1 C6 C10 37.2(7)
C1 U1 C6 C10 -14.2(16)
C5 U1 C6 C10 9.8(9)
C2 U1 C6 C10 109.6(11)
C10 C6 C7 C8 0.2(10)
U1 C6 C7 C8 68.0(6)
C10 C6 C7 U1 -67.8(6)
N11 U1 C7 C6 -20.8(7)
N14 U1 C7 C6 -96.3(6)
C12 U1 C7 C6 -51.5(7)
C13 U1 C7 C6 -83.2(7)
C8 U1 C7 C6 114.7(10)
C10 U1 C7 C6 37.1(7)
C9 U1 C7 C6 76.5(7)
C1 U1 C7 C6 151.0(9)
C5 U1 C7 C6 108.4(7)
C2 U1 C7 C6 178.1(6)
N11 U1 C7 C8 -135.4(7)
N14 U1 C7 C8 149.0(7)
C12 U1 C7 C8 -166.2(6)
C13 U1 C7 C8 162.1(7)
C10 U1 C7 C8 -77.6(8)
C9 U1 C7 C8 -38.2(7)
C6 U1 C7 C8 -114.7(10)
C1 U1 C7 C8 36.3(12)
C5 U1 C7 C8 -6.2(9)
C2 U1 C7 C8 63.4(8)
C6 C7 C8 C9 1.8(10)
U1 C7 C8 C9 70.9(6)
C6 C7 C8 U1 -69.1(6)
N11 U1 C8 C7 56.6(8)
N14 U1 C8 C7 -32.3(7)
C12 U1 C8 C7 24.7(12)
C13 U1 C8 C7 -26.0(9)
C10 U1 C8 C7 75.6(8)
C9 U1 C8 C7 111.3(10)
C6 U1 C8 C7 36.0(6)
C1 U1 C8 C7 -162.4(6)
C5 U1 C8 C7 175.5(7)
C2 U1 C8 C7 -132.8(7)
N11 U1 C8 C9 -54.7(8)
N14 U1 C8 C9 -143.6(7)
C12 U1 C8 C9 -86.6(10)
C13 U1 C8 C9 -137.3(7)
C7 U1 C8 C9 -111.3(10)
C10 U1 C8 C9 -35.7(7)
C6 U1 C8 C9 -75.3(7)
C1 U1 C8 C9 86.3(8)
C5 U1 C8 C9 64.2(7)
C2 U1 C8 C9 115.9(7)
C7 C8 C9 C10 -3.2(11)
U1 C8 C9 C10 67.2(7)
C7 C8 C9 U1 -70.3(6)
N11 U1 C9 C10 21.4(7)
N14 U1 C9 C10 -67.8(8)
C12 U1 C9 C10 18.4(9)
C13 U1 C9 C10 -30.6(12)
C8 U1 C9 C10 -115.4(10)
C7 U1 C9 C10 -77.1(7)
C6 U1 C9 C10 -37.8(6)
C1 U1 C9 C10 129.4(7)
C5 U1 C9 C10 124.2(7)
C2 U1 C9 C10 164.6(6)
N11 U1 C9 C8 136.8(7)
N14 U1 C9 C8 47.6(9)
C12 U1 C9 C8 133.8(7)
C13 U1 C9 C8 84.8(11)
C7 U1 C9 C8 38.2(6)
C10 U1 C9 C8 115.4(10)
C6 U1 C9 C8 77.6(7)
C1 U1 C9 C8 -115.2(7)
C5 U1 C9 C8 -120.4(7)
C2 U1 C9 C8 -80.0(7)
C8 C9 C10 C6 3.3(10)
U1 C9 C10 C6 69.8(6)
C8 C9 C10 U1 -66.5(7)
C7 C6 C10 C9 -2.1(10)
U1 C6 C10 C9 -70.0(7)
C7 C6 C10 U1 67.8(6)
N11 U1 C10 C9 -159.1(7)
N14 U1 C10 C9 128.7(7)
C12 U1 C10 C9 -167.1(6)
C13 U1 C10 C9 163.7(6)
C8 U1 C10 C9 36.3(7)
C7 U1 C10 C9 76.2(7)
C6 U1 C10 C9 112.6(9)
C1 U1 C10 C9 -72.4(8)
C5 U1 C10 C9 -60.4(7)
C2 U1 C10 C9 -27.2(10)
N11 U1 C10 C6 88.3(7)
N14 U1 C10 C6 16.1(8)
C12 U1 C10 C6 80.3(7)
C13 U1 C10 C6 51.1(8)
C8 U1 C10 C6 -76.3(7)
C7 U1 C10 C6 -36.4(6)
C9 U1 C10 C6 -112.6(9)
C1 U1 C10 C6 175.1(6)
C5 U1 C10 C6 -173.0(7)
C2 U1 C10 C6 -139.8(8)
C111 N11 C12 C13 -147.9(7)
U1 N11 C12 C13 41.0(7)
C111 N11 C12 C121 37.8(10)
U1 N11 C12 C121 -133.3(6)
C111 N11 C12 U1 171.1(7)
N11 U1 C12 C13 -144.0(7)
N14 U1 C12 C13 -21.4(4)
C8 U1 C12 C13 -90.3(8)
C7 U1 C12 C13 -76.0(5)
C10 U1 C12 C13 -129.0(5)
C9 U1 C12 C13 -138.4(5)
C6 U1 C12 C13 -99.0(5)
C1 U1 C12 C13 95.2(5)
C5 U1 C12 C13 117.9(5)
C2 U1 C12 C13 69.2(5)
N14 U1 C12 N11 122.6(5)
C13 U1 C12 N11 144.0(7)
C8 U1 C12 N11 53.8(8)
C7 U1 C12 N11 68.1(5)
C10 U1 C12 N11 15.0(5)
C9 U1 C12 N11 5.6(6)
C6 U1 C12 N11 45.1(5)
C1 U1 C12 N11 -120.7(5)
C5 U1 C12 N11 -98.1(5)
C2 U1 C12 N11 -146.8(4)
N11 U1 C12 C121 95.0(9)
N14 U1 C12 C121 -142.3(9)
C13 U1 C12 C121 -120.9(10)
C8 U1 C12 C121 148.8(9)
C7 U1 C12 C121 163.1(8)
C10 U1 C12 C121 110.1(8)
C9 U1 C12 C121 100.6(9)
C6 U1 C12 C121 140.1(8)
C1 U1 C12 C121 -25.7(8)
C5 U1 C12 C121 -3.1(8)
C2 U1 C12 C121 -51.7(8)
N11 C12 C13 N14 0.3(11)
C121 C12 C13 N14 174.4(7)
U1 C12 C13 N14 34.1(6)
N11 C12 C13 C131 -168.8(7)
C121 C12 C13 C131 5.4(12)
U1 C12 C13 C131 -135.0(8)
N11 C12 C13 U1 -33.8(6)
C121 C12 C13 U1 140.3(7)
C141 N14 C13 C12 155.7(8)
U1 N14 C13 C12 -40.7(7)
C141 N14 C13 C131 -35.0(10)
U1 N14 C13 C131 128.6(7)
C141 N14 C13 U1 -163.6(8)
N11 U1 C13 C12 21.2(4)
N14 U1 C13 C12 143.9(7)
C8 U1 C13 C12 132.5(5)
C7 U1 C13 C12 119.0(5)
C10 U1 C13 C12 65.3(6)
C9 U1 C13 C12 83.3(9)
C6 U1 C13 C12 88.8(5)
C1 U1 C13 C12 -79.7(5)
C5 U1 C13 C12 -69.6(5)
C2 U1 C13 C12 -109.4(5)
N11 U1 C13 N14 -122.7(5)
C12 U1 C13 N14 -143.9(7)
C8 U1 C13 N14 -11.4(7)
C7 U1 C13 N14 -25.0(5)
C10 U1 C13 N14 -78.7(5)
C9 U1 C13 N14 -60.7(9)
C6 U1 C13 N14 -55.1(5)
C1 U1 C13 N14 136.3(5)
C5 U1 C13 N14 146.5(5)
C2 U1 C13 N14 106.6(5)
N11 U1 C13 C131 140.0(9)
N14 U1 C13 C131 -97.3(9)
C12 U1 C13 C131 118.8(10)
C8 U1 C13 C131 -108.7(9)
C7 U1 C13 C131 -122.2(8)
C10 U1 C13 C131 -175.9(8)
C9 U1 C13 C131 -157.9(9)
C6 U1 C13 C131 -152.4(8)
C1 U1 C13 C131 39.1(8)
C5 U1 C13 C131 49.2(9)
C2 U1 C13 C131 9.4(8)
C12 N11 C111 C116 -118.0(7)
U1 N11 C111 C116 46.1(11)
C12 N11 C111 C112 66.8(9)
U1 N11 C111 C112 -129.1(8)
C116 C111 C112 C113 2.4(11)
N11 C111 C112 C113 177.7(7)
C116 C111 C112 C117 -177.9(8)
N11 C111 C112 C117 -2.7(11)
C111 C112 C113 C114 -1.0(13)
C117 C112 C113 C114 179.3(9)
C112 C113 C114 C115 -0.2(13)
C112 C113 C114 C118 179.3(9)
C113 C114 C115 C116 0.0(13)
C118 C114 C115 C116 -179.5(8)
C112 C111 C116 C115 -2.7(11)
N11 C111 C116 C115 -177.8(7)
C112 C111 C116 C119 177.9(7)
N11 C111 C116 C119 2.7(11)
C114 C115 C116 C111 1.4(12)
C114 C115 C116 C119 -179.1(8)
C13 N14 C141 C146 -55.8(11)
U1 N14 C141 C146 154.6(7)
C13 N14 C141 C142 127.2(8)
U1 N14 C141 C142 -22.4(14)
C146 C141 C142 C143 2.3(12)
N14 C141 C142 C143 179.5(7)
C146 C141 C142 C147 179.9(8)
N14 C141 C142 C147 -2.9(12)
C141 C142 C143 C144 2.1(14)
C147 C142 C143 C144 -175.6(9)
C142 C143 C144 C145 -4.7(15)
C142 C143 C144 C148 175.3(9)
C143 C144 C145 C146 3.1(15)
C148 C144 C145 C146 -176.9(9)
C142 C141 C146 C145 -3.8(13)
N14 C141 C146 C145 179.0(8)
C142 C141 C146 C149 172.9(9)
N14 C141 C146 C149 -4.3(14)
C144 C145 C146 C141 1.2(15)
C144 C145 C146 C149 -175.7(10)

loop_
_platon_squeeze_void_nr
_platon_squeeze_void_average_x
_platon_squeeze_void_average_y
_platon_squeeze_void_average_z
_platon_squeeze_void_volume
_platon_squeeze_void_count_electrons
_platon_squeeze_void_content
1 0.468 0.250 -0.024 178 78 ' '
2 0.532 0.750 -0.048 178 79 ' '
